data_7232384
loop_
_publ_author_name
'Tiihonen, Antti'
'Lahtinen, Manu'

_publ_section_title
;
 In-depth structural analysis of lanthanoid coordination networks based on
 a flexible tripodal zwitterionic isonicotinate ligand
;
_journal_issue 14
_journal_name_full CrystEngComm
_journal_page_first 2286
_journal_paper_doi 10.1039/C8CE01015C
_journal_volume 21
_journal_year 2019
_chemical_formula_moiety 'C32 H30 N3 Nd O8, 2(Br), 7(H2 O)'
_chemical_formula_sum 'C32 H44 Br2 N3 Nd O15'
_chemical_formula_weight 1014.76
_space_group_crystal_system triclinic
_space_group_IT_number 2
_space_group_name_Hall '-P 1'
_space_group_name_H-M_alt 'P -1'
_symmetry_space_group_name_Hall '-P 1'
_symmetry_space_group_name_H-M 'P -1'
_atom_sites_solution_hydrogens mixed
_atom_sites_solution_primary iterative
_audit_creation_date 2019-01-19
_audit_creation_method
;
Olex2 1.2
(compiled 2018.05.29 svn.r3508 for OlexSys, GUI svn.r5506)
;
_audit_update_record
;
2019-01-31 deposited with the CCDC.    2019-02-18 downloaded from the CCDC.
;
_cell_angle_alpha 106.661(7)
_cell_angle_beta 100.429(7)
_cell_angle_gamma 91.716(8)
_cell_formula_units_Z 2
_cell_length_a 8.7309(9)
_cell_length_b 12.2707(11)
_cell_length_c 19.3079(11)
_cell_measurement_reflns_used 6499
_cell_measurement_temperature 120.01(10)
_cell_measurement_theta_max 75.5370
_cell_measurement_theta_min 3.7280
_cell_volume 1941.6(3)
_computing_cell_refinement 'CrysAlisPro 1.171.39.43c (Rigaku OD, 2018)'
_computing_data_collection 'CrysAlisPro 1.171.39.43c (Rigaku OD, 2018)'
_computing_data_reduction 'CrysAlisPro 1.171.39.43c (Rigaku OD, 2018)'
_computing_molecular_graphics 'Olex2 (Dolomanov et al., 2009)'
_computing_publication_material 'Olex2 (Dolomanov et al., 2009)'
_computing_structure_refinement 'ShelXL (Sheldrick, 2015)'
_computing_structure_solution
;
Superflip (Palatinus & Chapuis, 2007;Palatinus & van der Lee, 2008;
Palatinus et al., 2012)
;
_diffrn_ambient_environment N~2~
_diffrn_ambient_temperature 120.01(10)
_diffrn_detector 'CCD plate'
_diffrn_detector_area_resol_mean 10.3953
_diffrn_detector_type Atlas
_diffrn_measured_fraction_theta_full 0.997
_diffrn_measured_fraction_theta_max 0.996
_diffrn_measurement_details
;
List of Runs (angles in degrees, time in seconds):

  # Type    Start    End  Width  t~exp~   \w     \q     \k     \f   Frames
#--------------------------------------------------------------------------
  1  \w   -115.00 -17.00   2.00    3.00    --  -41.78 -37.00 120.00   49
  2  \w    -54.00  -2.00   2.00    3.00    --  -41.78 125.00   0.00   26
  3  \w    -66.00  24.00   2.00    3.00    --  -41.78  37.00 -60.00   45
  4  \w      1.00  71.00   2.00    3.00    --   41.78 -99.00   0.00   35
  5  \w     38.00  98.00   2.00    3.00    --   41.78-125.00-180.00   30
  6  \w     72.00 176.00   2.00    6.00    --  112.00  15.00-120.00   52
  7  \w    146.00 178.00   2.00    6.00    --  112.00 111.00  60.00   16
  8  \w     38.00 118.00   2.00    6.00    --  112.00 -30.00-150.00   40
  9  \w    101.00 129.00   2.00    6.00    --  112.00 111.00  60.00   14
 10  \w     50.00 116.00   2.00    6.00    --  112.00-111.00 120.00   33
 11  \w     36.00 116.00   2.00    6.00    --  112.00-111.00 -90.00   40
 12  \w     84.00 178.00   2.00    6.00    --  112.00  30.00 150.00   47
 13  \w     77.00 103.00   2.00    6.00    --  112.00 -94.00-180.00   13
 14  \w     33.00 109.00   2.00    6.00    --  112.00 -94.00   0.00   38
 15  \w     41.00 137.00   2.00    6.00    --  112.00 -45.00 -30.00   48
 16  \w     49.00 139.00   2.00    6.00    --  112.00 -61.00  90.00   45
;
_diffrn_measurement_device 'four-circle diffractometer'
_diffrn_measurement_device_type 'SuperNova, Dual, Cu at home/near, Atlas'
_diffrn_measurement_method '\w scans'
_diffrn_orient_matrix_type 'CrysAlisPro convention (1999,Acta A55,543-557)'
_diffrn_orient_matrix_UB_11 0.0341239000
_diffrn_orient_matrix_UB_12 0.1285673000
_diffrn_orient_matrix_UB_13 0.0115588000
_diffrn_orient_matrix_UB_21 -0.1721524000
_diffrn_orient_matrix_UB_22 0.0184291000
_diffrn_orient_matrix_UB_23 0.0044246000
_diffrn_orient_matrix_UB_31 0.0404110000
_diffrn_orient_matrix_UB_32 0.0208641000
_diffrn_orient_matrix_UB_33 0.0840614000
_diffrn_radiation_monochromator mirror
_diffrn_radiation_probe x-ray
_diffrn_radiation_type CuK\a
_diffrn_radiation_wavelength 1.54184
_diffrn_reflns_av_R_equivalents 0.0284
_diffrn_reflns_av_unetI/netI 0.0415
_diffrn_reflns_Laue_measured_fraction_full 0.997
_diffrn_reflns_Laue_measured_fraction_max 0.996
_diffrn_reflns_limit_h_max 10
_diffrn_reflns_limit_h_min -10
_diffrn_reflns_limit_k_max 14
_diffrn_reflns_limit_k_min -14
_diffrn_reflns_limit_l_max 23
_diffrn_reflns_limit_l_min -17
_diffrn_reflns_number 12498
_diffrn_reflns_point_group_measured_fraction_full 0.997
_diffrn_reflns_point_group_measured_fraction_max 0.996
_diffrn_reflns_theta_full 67.684
_diffrn_reflns_theta_max 67.991
_diffrn_reflns_theta_min 3.774
_diffrn_source 'micro-focus sealed X-ray tube'
_diffrn_source_type 'SuperNova (Cu) X-ray Source'
_exptl_absorpt_coefficient_mu 13.225
_exptl_absorpt_correction_T_max 0.793
_exptl_absorpt_correction_T_min 0.298
_exptl_absorpt_correction_type gaussian
_exptl_absorpt_process_details
;
CrysAlisPro 1.171.39.43c (Rigaku Oxford Diffraction, 2018)
Numerical absorption correction based on gaussian integration over
            a multifaceted crystal model
Empirical absorption correction using spherical harmonics,
 implemented in SCALE3 ABSPACK scaling algorithm.
;
_exptl_crystal_colour 'clear colourless'
_exptl_crystal_colour_lustre clear
_exptl_crystal_colour_primary colourless
_exptl_crystal_density_diffrn 1.736
_exptl_crystal_description block
_exptl_crystal_F_000 1014
_exptl_crystal_size_max 0.151
_exptl_crystal_size_mid 0.115
_exptl_crystal_size_min 0.05
_refine_diff_density_max 0.718
_refine_diff_density_min -0.715
_refine_diff_density_rms 0.081
_refine_ls_extinction_method none
_refine_ls_goodness_of_fit_ref 1.007
_refine_ls_hydrogen_treatment constr
_refine_ls_matrix_type full
_refine_ls_number_parameters 503
_refine_ls_number_reflns 7055
_refine_ls_number_restraints 0
_refine_ls_restrained_S_all 1.007
_refine_ls_R_factor_all 0.0272
_refine_ls_R_factor_gt 0.0251
_refine_ls_shift/su_max 0.002
_refine_ls_shift/su_mean 0.000
_refine_ls_structure_factor_coef Fsqd
_refine_ls_weighting_details 'w=1/[\s^2^(Fo^2^)+(0.0277P)^2^] where P=(Fo^2^+2Fc^2^)/3'
_refine_ls_weighting_scheme calc
_refine_ls_wR_factor_gt 0.0589
_refine_ls_wR_factor_ref 0.0600
_reflns_Friedel_coverage 0.000
_reflns_number_gt 6658
_reflns_number_total 7055
_reflns_threshold_expression 'I > 2\s(I)'
_cod_data_source_file c8ce01015c2.cif
_cod_data_source_block jj003_ndoac_dry_h2o_acet_red2
_cod_depositor_comments 'Adding full bibliography for 7232365--7232385.cif.'
_cod_database_code 7232384
_shelx_shelxl_version_number 2017/1
_chemical_oxdiff_formula 'C32 H30 N3 O18 Nd1 Br2'
_shelx_space_group_comment
;
The symmetry employed for this shelxl refinement is uniquely defined
by the following loop, which should always be used as a source of
symmetry information in preference to the above space-group names.
They are only intended as comments.
;
_shelx_estimated_absorpt_t_max 0.558
_shelx_estimated_absorpt_t_min 0.240
_reflns_odcompleteness_completeness 99.46
_reflns_odcompleteness_iscentric 1
_reflns_odcompleteness_theta 69.95
_olex2_refinement_description
;
1. Fixed Uiso
 At 1.2 times of:
  All C(H) groups, All C(H,H) groups
 At 1.5 times of:
  All C(H,H,H) groups, All O(H,H) groups
2.a Free rotating group:
 O6W(H6WA,H6WB), O1W(H1WA,H1WB), O7W(H7WA,H7WB), O2W(H2WA,H2WB), O4W(H4WA,
 H4WB), O0AA(H0AA,H0AB), O5W(H5WA,H5WB)
2.b Secondary CH2 refined with riding coordinates:
 C30(H30A,H30B), C10(H10A,H10B), C20(H20A,H20B)
2.c Aromatic/amide H refined with riding coordinates:
 C23(H23), C35(H35), C13(H13), C16(H16), C26(H26), C33(H33), C22(H22),
 C25(H25), C15(H15), C12(H12), C36(H36), C32(H32)
2.d Idealised Me refined as rotating group:
 C40(H40A,H40B,H40C), C9(H9A,H9B,H9C), C8(H8A,H8B,H8C), C7(H7A,H7B,H7C)
;
_olex2_submission_special_instructions 'No special instructions were received'
_oxdiff_exptl_absorpt_empirical_details
;
Empirical correction (ABSPACK) includes:
- Absorption correction using spherical harmonics
- Frame scaling
;
_oxdiff_exptl_absorpt_empirical_full_max 1.183
_oxdiff_exptl_absorpt_empirical_full_min 0.819

loop_
_space_group_symop_operation_xyz
'x, y, z'
'-x, -y, -z'

loop_
_atom_site_label
_atom_site_type_symbol
_atom_site_fract_x
_atom_site_fract_y
_atom_site_fract_z
_atom_site_U_iso_or_equiv
_atom_site_adp_type
_atom_site_occupancy
_atom_site_site_symmetry_order
_atom_site_calc_flag
_atom_site_refinement_flags_posn
Nd1 Nd -0.26695(2) 0.97507(2) -0.00112(2) 0.01054(5) Uani 1 1 d .
Br1 Br -0.11060(4) 0.81099(3) 0.58975(2) 0.02035(8) Uani 1 1 d .
Br2 Br -0.49231(4) 0.50270(3) 0.34585(2) 0.02123(8) Uani 1 1 d .
O18 O -0.0266(2) 0.98422(18) 0.08289(11) 0.0160(4) Uani 1 1 d .
O39 O 0.3100(2) 0.91706(18) 0.87359(11) 0.0157(4) Uani 1 1 d .
O38 O 0.5492(2) 0.85142(18) 0.88819(11) 0.0154(4) Uani 1 1 d .
O43 O -0.3256(2) 0.81617(18) 0.05634(12) 0.0180(4) Uani 1 1 d .
O29 O 0.1334(2) 0.19336(18) 0.05921(11) 0.0165(4) Uani 1 1 d .
O6W O -0.4379(3) 0.8860(2) 0.32369(14) 0.0275(5) Uani 1 1 d .
H6WA H -0.404912 0.862033 0.361549 0.041 Uiso 1 1 d G
H6WB H -0.485571 0.825758 0.289649 0.041 Uiso 1 1 d G
O28 O -0.1295(2) 0.16669(17) 0.03010(11) 0.0138(4) Uani 1 1 d .
O1W O -0.2031(3) 0.6276(2) 0.09569(16) 0.0341(6) Uani 1 1 d .
H1WA H -0.235226 0.692995 0.093227 0.051 Uiso 1 1 d G
H1WB H -0.276112 0.597002 0.111304 0.051 Uiso 1 1 d G
O7W O -0.3564(3) 0.7803(2) 0.43429(13) 0.0275(5) Uani 1 1 d .
H7WA H -0.384855 0.707448 0.417003 0.041 Uiso 1 1 d G
H7WB H -0.284400 0.786869 0.473200 0.041 Uiso 1 1 d G
O2W O -0.4332(3) 0.5184(2) 0.14323(16) 0.0353(6) Uani 1 1 d .
H2WA H -0.472466 0.569113 0.175161 0.053 Uiso 1 1 d G
H2WB H -0.513498 0.473420 0.115223 0.053 Uiso 1 1 d G
O4W O -0.8932(4) 0.5900(3) 0.15590(16) 0.0442(7) Uani 1 1 d .
H4WA H -0.870231 0.539862 0.118050 0.066 Uiso 1 1 d G
H4WB H -0.983723 0.610359 0.139109 0.066 Uiso 1 1 d G
O0AA O -0.6021(3) 0.6723(2) 0.24313(15) 0.0364(6) Uani 1 1 d .
H0AA H -0.699307 0.660159 0.220290 0.055 Uiso 1 1 d G
H0AB H -0.585299 0.629518 0.272251 0.055 Uiso 1 1 d G
C40 C -0.5742(4) 0.7492(3) 0.0721(2) 0.0330(9) Uani 1 1 d .
H40A H -0.683387 0.761075 0.055057 0.049 Uiso 1 1 calc GR
H40B H -0.552946 0.764702 0.125742 0.049 Uiso 1 1 calc GR
H40C H -0.555313 0.669969 0.048683 0.049 Uiso 1 1 calc GR
N21 N -0.0362(3) 0.4242(2) 0.28352(13) 0.0140(5) Uani 1 1 d .
N11 N 0.0283(3) 0.9055(2) 0.32336(13) 0.0134(5) Uani 1 1 d .
C6 C -0.0041(3) 0.6855(3) 0.37635(15) 0.0131(6) Uani 1 1 d .
O5W O -0.7399(4) 0.4199(2) 0.06147(15) 0.0351(6) Uani 1 1 d .
H5WA H -0.773700 0.424956 0.017279 0.053 Uiso 1 1 d G
H5WB H -0.756736 0.347763 0.057104 0.053 Uiso 1 1 d G
N31 N 0.4132(3) 0.7641(2) 0.61861(13) 0.0125(5) Uani 1 1 d .
C17 C 0.0936(3) 0.9717(2) 0.12580(16) 0.0135(6) Uani 1 1 d .
C2 C 0.2137(3) 0.8041(2) 0.46676(15) 0.0122(6) Uani 1 1 d .
C37 C 0.4270(3) 0.8724(2) 0.85122(16) 0.0128(6) Uani 1 1 d .
C3 C 0.2628(3) 0.7071(3) 0.48576(15) 0.0138(6) Uani 1 1 d .
C9 C 0.2244(4) 0.4996(3) 0.47986(17) 0.0193(6) Uani 1 1 d .
H9A H 0.281592 0.451404 0.445149 0.029 Uiso 1 1 calc GR
H9B H 0.131238 0.455283 0.482188 0.029 Uiso 1 1 calc GR
H9C H 0.291874 0.526496 0.528919 0.029 Uiso 1 1 calc GR
C34 C 0.4182(4) 0.8367(2) 0.76808(16) 0.0137(6) Uani 1 1 d .
C14 C 0.0697(4) 0.9445(2) 0.19475(15) 0.0137(6) Uani 1 1 d .
C41 C -0.4685(4) 0.8284(3) 0.05164(16) 0.0162(6) Uani 1 1 d .
C4 C 0.1759(4) 0.6007(2) 0.45423(15) 0.0135(6) Uani 1 1 d .
C23 C 0.1219(4) 0.3358(3) 0.19973(17) 0.0174(6) Uani 1 1 d .
H23 H 0.222419 0.318975 0.189508 0.021 Uiso 1 1 calc R
C1 C 0.0768(3) 0.7930(2) 0.41318(15) 0.0133(6) Uani 1 1 d .
C35 C 0.5559(4) 0.8257(3) 0.74169(16) 0.0165(6) Uani 1 1 d .
H35 H 0.653645 0.842825 0.775206 0.020 Uiso 1 1 calc R
C13 C -0.0771(4) 0.9460(3) 0.21253(16) 0.0149(6) Uani 1 1 d .
H13 H -0.164843 0.959318 0.179876 0.018 Uiso 1 1 calc R
C8 C 0.3103(4) 0.9176(3) 0.50397(17) 0.0202(6) Uani 1 1 d .
H8A H 0.317094 0.937527 0.557411 0.030 Uiso 1 1 calc GR
H8B H 0.260636 0.977029 0.485448 0.030 Uiso 1 1 calc GR
H8C H 0.415646 0.911487 0.493080 0.030 Uiso 1 1 calc GR
C5 C 0.0441(3) 0.5904(2) 0.39782(15) 0.0130(6) Uani 1 1 d .
C16 C 0.1714(4) 0.9014(3) 0.30636(17) 0.0181(6) Uani 1 1 d .
H16 H 0.256458 0.884744 0.338933 0.022 Uiso 1 1 calc R
C26 C -0.1662(4) 0.3949(2) 0.22912(16) 0.0152(6) Uani 1 1 d .
H26 H -0.264519 0.418123 0.239574 0.018 Uiso 1 1 calc R
C33 C 0.2772(3) 0.8144(2) 0.71748(16) 0.0145(6) Uani 1 1 d .
H33 H 0.181308 0.824940 0.734175 0.017 Uiso 1 1 calc R
C22 C 0.1059(4) 0.3985(3) 0.26919(16) 0.0173(6) Uani 1 1 d .
H22 H 0.195893 0.423762 0.307406 0.021 Uiso 1 1 calc R
C25 C -0.1556(4) 0.3319(2) 0.15908(16) 0.0153(6) Uani 1 1 d .
H25 H -0.246182 0.312040 0.120902 0.018 Uiso 1 1 calc R
C15 C 0.1956(4) 0.9208(3) 0.24289(16) 0.0165(6) Uani 1 1 d .
H15 H 0.297076 0.918333 0.231457 0.020 Uiso 1 1 calc R
C12 C -0.0949(4) 0.9280(3) 0.27792(16) 0.0161(6) Uani 1 1 d .
H12 H -0.194694 0.931420 0.291120 0.019 Uiso 1 1 calc R
C7 C -0.1401(4) 0.6714(3) 0.31257(16) 0.0168(6) Uani 1 1 d .
H7A H -0.187916 0.743775 0.317806 0.025 Uiso 1 1 calc GR
H7B H -0.217835 0.612087 0.312569 0.025 Uiso 1 1 calc GR
H7C H -0.102459 0.649084 0.266060 0.025 Uiso 1 1 calc GR
C30 C 0.4174(4) 0.7170(3) 0.53840(15) 0.0148(6) Uani 1 1 d .
H30A H 0.456436 0.640290 0.529923 0.018 Uiso 1 1 calc R
H30B H 0.493674 0.766432 0.526229 0.018 Uiso 1 1 calc R
C24 C -0.0121(4) 0.2973(2) 0.14432(16) 0.0148(6) Uani 1 1 d .
C27 C -0.0019(3) 0.2121(2) 0.07070(16) 0.0142(6) Uani 1 1 d .
C36 C 0.5513(3) 0.7898(3) 0.66658(16) 0.0152(6) Uani 1 1 d .
H36 H 0.646036 0.783288 0.648651 0.018 Uiso 1 1 calc R
C10 C 0.0078(4) 0.8962(3) 0.39653(15) 0.0161(6) Uani 1 1 d .
H10A H -0.105096 0.891768 0.397555 0.019 Uiso 1 1 calc R
H10B H 0.058276 0.965879 0.435488 0.019 Uiso 1 1 calc R
C20 C -0.0511(4) 0.4764(2) 0.36148(15) 0.0148(6) Uani 1 1 d .
H20A H -0.017025 0.423097 0.390065 0.018 Uiso 1 1 calc R
H20B H -0.162558 0.487047 0.363007 0.018 Uiso 1 1 calc R
C32 C 0.2774(3) 0.7767(2) 0.64268(16) 0.0145(6) Uani 1 1 d .
H32 H 0.181073 0.759716 0.608110 0.017 Uiso 1 1 calc R
O19 O 0.2308(2) 0.98454(18) 0.11767(11) 0.0157(4) Uani 1 1 d .
O42 O -0.5263(2) 0.90842(17) 0.02832(11) 0.0145(4) Uani 1 1 d .

loop_
_atom_site_aniso_label
_atom_site_aniso_U_11
_atom_site_aniso_U_22
_atom_site_aniso_U_33
_atom_site_aniso_U_23
_atom_site_aniso_U_13
_atom_site_aniso_U_12
Nd1 0.01109(8) 0.01329(8) 0.00799(8) 0.00447(6) 0.00150(6) 0.00215(6)
Br1 0.01653(15) 0.01723(15) 0.02710(17) 0.00549(13) 0.00565(13) 0.00137(12)
Br2 0.01684(16) 0.02470(16) 0.02458(16) 0.01325(14) 0.00086(13) 0.00053(13)
O18 0.0152(10) 0.0216(11) 0.0116(10) 0.0070(9) 0.0002(8) 0.0033(8)
O39 0.0145(10) 0.0208(10) 0.0124(9) 0.0063(8) 0.0022(8) 0.0017(8)
O38 0.0150(10) 0.0199(10) 0.0117(9) 0.0054(8) 0.0019(8) 0.0032(8)
O43 0.0160(11) 0.0198(10) 0.0203(11) 0.0088(9) 0.0040(9) 0.0034(8)
O29 0.0138(10) 0.0167(10) 0.0177(10) 0.0022(9) 0.0043(8) 0.0020(8)
O6W 0.0267(13) 0.0255(12) 0.0298(13) 0.0099(11) 0.0014(11) 0.0029(10)
O28 0.0125(10) 0.0155(10) 0.0126(9) 0.0039(8) 0.0009(8) 0.0006(8)
O1W 0.0340(15) 0.0333(14) 0.0436(15) 0.0219(13) 0.0110(12) 0.0129(12)
O7W 0.0329(14) 0.0268(12) 0.0232(12) 0.0080(10) 0.0060(10) 0.0008(11)
O2W 0.0320(14) 0.0383(15) 0.0395(15) 0.0173(13) 0.0068(12) 0.0067(12)
O4W 0.0382(16) 0.0442(17) 0.0392(16) 0.0009(14) -0.0030(13) 0.0123(14)
O0AA 0.0401(16) 0.0334(14) 0.0338(14) 0.0188(12) -0.0108(12) -0.0047(12)
C40 0.0225(18) 0.037(2) 0.054(2) 0.0347(19) 0.0099(17) 0.0067(15)
N21 0.0165(12) 0.0114(11) 0.0136(12) 0.0025(10) 0.0039(10) 0.0002(10)
N11 0.0165(12) 0.0130(11) 0.0122(12) 0.0064(10) 0.0025(10) -0.0001(9)
C6 0.0155(14) 0.0187(14) 0.0081(12) 0.0062(11) 0.0060(11) 0.0041(12)
O5W 0.0458(16) 0.0237(13) 0.0346(14) 0.0062(11) 0.0090(13) 0.0005(12)
N31 0.0151(12) 0.0142(11) 0.0089(11) 0.0039(9) 0.0030(9) 0.0019(9)
C17 0.0162(15) 0.0124(13) 0.0131(13) 0.0047(11) 0.0047(12) 0.0031(11)
C2 0.0171(14) 0.0108(13) 0.0091(13) 0.0026(11) 0.0044(11) 0.0010(11)
C37 0.0135(14) 0.0126(13) 0.0128(13) 0.0043(11) 0.0028(11) 0.0004(11)
C3 0.0181(15) 0.0169(14) 0.0059(12) 0.0018(11) 0.0043(11) 0.0007(12)
C9 0.0226(16) 0.0180(15) 0.0181(15) 0.0086(13) 0.0005(13) 0.0037(12)
C34 0.0188(15) 0.0107(13) 0.0129(14) 0.0053(11) 0.0032(12) 0.0022(11)
C14 0.0173(15) 0.0110(13) 0.0117(13) 0.0034(11) 0.0004(11) 0.0006(11)
C41 0.0211(16) 0.0185(14) 0.0128(13) 0.0084(12) 0.0063(12) 0.0049(12)
C4 0.0189(15) 0.0146(14) 0.0081(13) 0.0033(11) 0.0052(11) 0.0024(12)
C23 0.0135(14) 0.0204(15) 0.0180(15) 0.0053(12) 0.0024(12) 0.0026(12)
C1 0.0187(15) 0.0146(14) 0.0082(12) 0.0047(11) 0.0045(11) 0.0008(11)
C35 0.0153(15) 0.0204(15) 0.0127(14) 0.0046(12) 0.0006(11) 0.0002(12)
C13 0.0144(14) 0.0168(14) 0.0143(14) 0.0074(12) 0.0001(11) 0.0031(11)
C8 0.0225(16) 0.0163(15) 0.0188(15) 0.0049(13) -0.0018(13) -0.0041(13)
C5 0.0181(14) 0.0131(13) 0.0097(13) 0.0049(11) 0.0049(11) 0.0023(11)
C16 0.0159(15) 0.0209(15) 0.0187(15) 0.0097(13) 0.0003(12) 0.0027(12)
C26 0.0147(14) 0.0142(13) 0.0157(14) 0.0044(12) 0.0002(12) 0.0014(11)
C33 0.0132(14) 0.0153(13) 0.0155(14) 0.0051(12) 0.0035(11) 0.0020(11)
C22 0.0157(15) 0.0203(15) 0.0137(14) 0.0037(12) -0.0005(12) -0.0003(12)
C25 0.0180(15) 0.0132(13) 0.0149(14) 0.0050(12) 0.0023(12) 0.0007(11)
C15 0.0144(14) 0.0214(15) 0.0159(14) 0.0088(12) 0.0029(12) 0.0045(12)
C12 0.0149(14) 0.0177(14) 0.0170(14) 0.0070(12) 0.0030(12) 0.0045(11)
C7 0.0183(15) 0.0164(14) 0.0146(14) 0.0051(12) -0.0002(12) 0.0011(12)
C30 0.0173(15) 0.0168(14) 0.0097(13) 0.0024(11) 0.0034(11) 0.0032(12)
C24 0.0169(15) 0.0116(13) 0.0166(14) 0.0052(12) 0.0031(12) 0.0013(11)
C27 0.0158(15) 0.0157(14) 0.0129(13) 0.0076(12) 0.0023(11) 0.0021(11)
C36 0.0124(14) 0.0184(14) 0.0142(14) 0.0045(12) 0.0015(11) 0.0014(11)
C10 0.0225(16) 0.0179(15) 0.0107(13) 0.0078(12) 0.0045(12) 0.0029(12)
C20 0.0171(15) 0.0150(14) 0.0111(13) 0.0035(11) 0.0008(11) -0.0022(12)
C32 0.0129(14) 0.0158(13) 0.0143(14) 0.0058(12) -0.0010(11) 0.0018(11)
O19 0.0148(10) 0.0224(11) 0.0112(9) 0.0068(8) 0.0030(8) 0.0018(8)
O42 0.0164(10) 0.0142(10) 0.0149(10) 0.0076(8) 0.0022(8) 0.0038(8)

loop_
_atom_type_symbol
_atom_type_description
_atom_type_scat_dispersion_real
_atom_type_scat_dispersion_imag
_atom_type_scat_source
C C 0.0181 0.0091 'International Tables Vol C Tables 4.2.6.8 and 6.1.1.4'
H H 0.0000 0.0000 'International Tables Vol C Tables 4.2.6.8 and 6.1.1.4'
Br Br -0.6763 1.2805 'International Tables Vol C Tables 4.2.6.8 and 6.1.1.4'
N N 0.0311 0.0180 'International Tables Vol C Tables 4.2.6.8 and 6.1.1.4'
Nd Nd -3.1807 10.9079 'International Tables Vol C Tables 4.2.6.8 and 6.1.1.4'
O O 0.0492 0.0322 'International Tables Vol C Tables 4.2.6.8 and 6.1.1.4'

loop_
_exptl_crystal_face_index_h
_exptl_crystal_face_index_k
_exptl_crystal_face_index_l
_exptl_crystal_face_perp_dist
0 -8 2 0.0295
1 8 -2 0.0115
-1 6 5 0.0228
0 8 -7 0.0220
-5 2 -4 0.0579
0 1 -12 0.0525
6 0 -3 0.0542
3 -7 5 0.0478
0 -6 11 0.0502

loop_
_geom_angle_atom_site_label_1
_geom_angle_atom_site_label_2
_geom_angle_atom_site_label_3
_geom_angle
_geom_angle_site_symmetry_1
_geom_angle_site_symmetry_3
O18 Nd1 O39 73.19(7) . 2_576
O18 Nd1 O38 144.65(7) . 1_454
O18 Nd1 O43 78.49(7) . .
O18 Nd1 O29 74.32(7) . 2_565
O18 Nd1 O28 71.04(7) . 1_565
O18 Nd1 O19 113.20(7) . 2_575
O18 Nd1 O42 119.50(7) . .
O18 Nd1 O42 141.11(7) . 2_475
O39 Nd1 O43 75.89(7) 2_576 .
O39 Nd1 O42 66.24(7) 2_576 .
O38 Nd1 O39 131.25(7) 1_454 2_576
O38 Nd1 O43 83.72(7) 1_454 .
O38 Nd1 O19 67.59(7) 1_454 2_575
O38 Nd1 O42 66.74(7) 1_454 .
O43 Nd1 O42 49.88(6) . .
O29 Nd1 O39 138.32(7) 2_565 2_576
O29 Nd1 O38 71.28(7) 2_565 1_454
O29 Nd1 O43 72.63(7) 2_565 .
O29 Nd1 O19 78.58(7) 2_565 2_575
O29 Nd1 O42 109.98(7) 2_565 .
O28 Nd1 O39 73.86(7) 1_565 2_576
O28 Nd1 O38 134.06(7) 1_565 1_454
O28 Nd1 O43 141.91(7) 1_565 .
O28 Nd1 O29 118.38(7) 1_565 2_565
O28 Nd1 O19 70.83(7) 1_565 2_575
O28 Nd1 O42 131.28(7) 1_565 .
O19 Nd1 O39 138.86(7) 2_575 2_576
O19 Nd1 O43 144.59(7) 2_575 .
O19 Nd1 O42 127.01(6) 2_575 .
O42 Nd1 O39 77.53(7) 2_475 2_576
O42 Nd1 O38 74.22(7) 2_475 1_454
O42 Nd1 O43 118.39(7) 2_475 .
O42 Nd1 O29 142.23(7) 2_475 2_565
O42 Nd1 O28 76.66(7) 2_475 1_565
O42 Nd1 O19 74.43(7) 2_475 2_575
O42 Nd1 O42 68.59(8) 2_475 .
C17 O18 Nd1 170.4(2) . .
C37 O39 Nd1 132.26(18) . 2_576
C37 O38 Nd1 130.97(19) . 1_656
C41 O43 Nd1 95.63(18) . .
C27 O29 Nd1 136.46(19) . 2_565
H6WA O6W H6WB 104.7 . .
C27 O28 Nd1 133.03(18) . 1_545
H1WA O1W H1WB 104.5 . .
H7WA O7W H7WB 104.5 . .
H2WA O2W H2WB 104.6 . .
H4WA O4W H4WB 104.5 . .
H0AA O0AA H0AB 109.4 . .
H40A C40 H40B 109.5 . .
H40A C40 H40C 109.5 . .
H40B C40 H40C 109.5 . .
C41 C40 H40A 109.5 . .
C41 C40 H40B 109.5 . .
C41 C40 H40C 109.5 . .
C26 N21 C20 119.9(3) . .
C22 N21 C26 121.1(3) . .
C22 N21 C20 118.7(2) . .
C16 N11 C12 120.9(3) . .
C16 N11 C10 119.8(2) . .
C12 N11 C10 119.0(3) . .
C1 C6 C7 120.6(3) . .
C5 C6 C1 119.5(3) . .
C5 C6 C7 119.9(3) . .
H5WA O5W H5WB 104.5 . .
C36 N31 C30 117.3(2) . .
C32 N31 C30 121.8(2) . .
C32 N31 C36 120.8(2) . .
O18 C17 C14 117.0(3) . .
O19 C17 O18 125.5(3) . .
O19 C17 C14 117.5(3) . .
C3 C2 C1 118.8(3) . .
C3 C2 C8 119.1(3) . .
C1 C2 C8 122.1(3) . .
O39 C37 C34 116.3(3) . .
O38 C37 O39 128.5(3) . .
O38 C37 C34 115.2(3) . .
C2 C3 C4 121.4(3) . .
C2 C3 C30 118.7(3) . .
C4 C3 C30 119.8(3) . .
H9A C9 H9B 109.5 . .
H9A C9 H9C 109.5 . .
H9B C9 H9C 109.5 . .
C4 C9 H9A 109.5 . .
C4 C9 H9B 109.5 . .
C4 C9 H9C 109.5 . .
C35 C34 C37 118.8(3) . .
C35 C34 C33 118.5(3) . .
C33 C34 C37 122.7(3) . .
C13 C14 C17 120.3(3) . .
C13 C14 C15 118.8(3) . .
C15 C14 C17 120.8(3) . .
O43 C41 C40 121.1(3) . .
O43 C41 O42 119.8(3) . .
O42 C41 C40 119.1(3) . .
C3 C4 C9 120.4(3) . .
C3 C4 C5 118.6(3) . .
C5 C4 C9 121.0(3) . .
C22 C23 H23 120.5 . .
C22 C23 C24 119.1(3) . .
C24 C23 H23 120.5 . .
C6 C1 C2 120.6(3) . .
C6 C1 C10 118.0(3) . .
C2 C1 C10 121.3(3) . .
C34 C35 H35 120.0 . .
C36 C35 C34 120.0(3) . .
C36 C35 H35 120.0 . .
C14 C13 H13 120.3 . .
C12 C13 C14 119.5(3) . .
C12 C13 H13 120.3 . .
C2 C8 H8A 109.5 . .
C2 C8 H8B 109.5 . .
C2 C8 H8C 109.5 . .
H8A C8 H8B 109.5 . .
H8A C8 H8C 109.5 . .
H8B C8 H8C 109.5 . .
C6 C5 C4 120.8(3) . .
C6 C5 C20 119.0(3) . .
C4 C5 C20 120.2(3) . .
N11 C16 H16 119.6 . .
N11 C16 C15 120.8(3) . .
C15 C16 H16 119.6 . .
N21 C26 H26 120.0 . .
N21 C26 C25 120.1(3) . .
C25 C26 H26 120.0 . .
C34 C33 H33 120.1 . .
C32 C33 C34 119.7(3) . .
C32 C33 H33 120.1 . .
N21 C22 C23 120.6(3) . .
N21 C22 H22 119.7 . .
C23 C22 H22 119.7 . .
C26 C25 H25 120.1 . .
C26 C25 C24 119.7(3) . .
C24 C25 H25 120.1 . .
C14 C15 H15 120.3 . .
C16 C15 C14 119.4(3) . .
C16 C15 H15 120.3 . .
N11 C12 C13 120.5(3) . .
N11 C12 H12 119.8 . .
C13 C12 H12 119.8 . .
C6 C7 H7A 109.5 . .
C6 C7 H7B 109.5 . .
C6 C7 H7C 109.5 . .
H7A C7 H7B 109.5 . .
H7A C7 H7C 109.5 . .
H7B C7 H7C 109.5 . .
N31 C30 C3 115.5(2) . .
N31 C30 H30A 108.4 . .
N31 C30 H30B 108.4 . .
C3 C30 H30A 108.4 . .
C3 C30 H30B 108.4 . .
H30A C30 H30B 107.5 . .
C23 C24 C27 120.4(3) . .
C25 C24 C23 119.1(3) . .
C25 C24 C27 120.4(3) . .
O29 C27 C24 116.2(3) . .
O28 C27 O29 128.0(3) . .
O28 C27 C24 115.8(3) . .
N31 C36 C35 120.4(3) . .
N31 C36 H36 119.8 . .
C35 C36 H36 119.8 . .
N11 C10 C1 112.6(2) . .
N11 C10 H10A 109.1 . .
N11 C10 H10B 109.1 . .
C1 C10 H10A 109.1 . .
C1 C10 H10B 109.1 . .
H10A C10 H10B 107.8 . .
N21 C20 C5 113.2(2) . .
N21 C20 H20A 108.9 . .
N21 C20 H20B 108.9 . .
C5 C20 H20A 108.9 . .
C5 C20 H20B 108.9 . .
H20A C20 H20B 107.7 . .
N31 C32 C33 120.4(3) . .
N31 C32 H32 119.8 . .
C33 C32 H32 119.8 . .
C17 O19 Nd1 116.81(18) . 2_575
Nd1 O42 Nd1 111.41(8) 2_475 .
C41 O42 Nd1 154.1(2) . 2_475
C41 O42 Nd1 94.51(18) . .

loop_
_geom_bond_atom_site_label_1
_geom_bond_atom_site_label_2
_geom_bond_distance
_geom_bond_site_symmetry_2
Nd1 O18 2.387(2) .
Nd1 O39 2.540(2) 2_576
Nd1 O38 2.490(2) 1_454
Nd1 O43 2.585(2) .
Nd1 O29 2.486(2) 2_565
Nd1 O28 2.467(2) 1_565
Nd1 O19 2.509(2) 2_575
Nd1 O42 2.412(2) 2_475
Nd1 O42 2.596(2) .
O18 C17 1.257(4) .
O39 C37 1.261(4) .
O38 C37 1.249(4) .
O43 C41 1.251(4) .
O29 C27 1.257(4) .
O6W H6WA 0.8694 .
O6W H6WB 0.8692 .
O28 C27 1.250(4) .
O1W H1WA 0.8695 .
O1W H1WB 0.8702 .
O7W H7WA 0.8703 .
O7W H7WB 0.8701 .
O2W H2WA 0.8687 .
O2W H2WB 0.8699 .
O4W H4WA 0.8694 .
O4W H4WB 0.8702 .
O0AA H0AA 0.8697 .
O0AA H0AB 0.8703 .
C40 H40A 0.9800 .
C40 H40B 0.9800 .
C40 H40C 0.9800 .
C40 C41 1.500(4) .
N21 C26 1.360(4) .
N21 C22 1.346(4) .
N21 C20 1.488(4) .
N11 C16 1.347(4) .
N11 C12 1.348(4) .
N11 C10 1.491(4) .
C6 C1 1.404(4) .
C6 C5 1.397(4) .
C6 C7 1.514(4) .
O5W H5WA 0.8716 .
O5W H5WB 0.8696 .
N31 C30 1.498(3) .
N31 C36 1.348(4) .
N31 C32 1.347(4) .
C17 C14 1.509(4) .
C17 O19 1.246(4) .
C2 C3 1.400(4) .
C2 C1 1.407(4) .
C2 C8 1.517(4) .
C37 C34 1.525(4) .
C3 C4 1.404(4) .
C3 C30 1.514(4) .
C9 H9A 0.9800 .
C9 H9B 0.9800 .
C9 H9C 0.9800 .
C9 C4 1.506(4) .
C34 C35 1.384(4) .
C34 C33 1.391(4) .
C14 C13 1.385(4) .
C14 C15 1.401(4) .
C41 O42 1.273(4) .
C4 C5 1.409(4) .
C23 H23 0.9500 .
C23 C22 1.375(4) .
C23 C24 1.400(4) .
C1 C10 1.509(4) .
C35 H35 0.9500 .
C35 C36 1.382(4) .
C13 H13 0.9500 .
C13 C12 1.377(4) .
C8 H8A 0.9800 .
C8 H8B 0.9800 .
C8 H8C 0.9800 .
C5 C20 1.516(4) .
C16 H16 0.9500 .
C16 C15 1.365(4) .
C26 H26 0.9500 .
C26 C25 1.373(4) .
C33 H33 0.9500 .
C33 C32 1.385(4) .
C22 H22 0.9500 .
C25 H25 0.9500 .
C25 C24 1.387(4) .
C15 H15 0.9500 .
C12 H12 0.9500 .
C7 H7A 0.9800 .
C7 H7B 0.9800 .
C7 H7C 0.9800 .
C30 H30A 0.9900 .
C30 H30B 0.9900 .
C24 C27 1.523(4) .
C36 H36 0.9500 .
C10 H10A 0.9900 .
C10 H10B 0.9900 .
C20 H20A 0.9900 .
C20 H20B 0.9900 .
C32 H32 0.9500 .

loop_
_geom_hbond_atom_site_label_D
_geom_hbond_atom_site_label_H
_geom_hbond_atom_site_label_A
_geom_hbond_distance_DH
_geom_hbond_distance_HA
_geom_hbond_distance_DA
_geom_hbond_angle_DHA
_geom_hbond_publ_flag
O6W H6WA O7W 0.87 1.94 2.801(3) 168.5 yes
O6W H6WB O0AA 0.87 1.99 2.825(4) 159.8 yes
O1W H1WA O43 0.87 1.97 2.817(3) 163.0 yes
O2W H2WA O0AA 0.87 2.07 2.928(4) 170.0 yes
O2W H2WB O5W 0.87 2.05 2.882(4) 159.6 yes
O4W H4WA O5W 0.87 2.07 2.889(4) 156.6 yes
O0AA H0AA O4W 0.87 1.92 2.764(4) 162.8 yes

loop_
_geom_torsion_atom_site_label_1
_geom_torsion_atom_site_label_2
_geom_torsion_atom_site_label_3
_geom_torsion_atom_site_label_4
_geom_torsion
_geom_torsion_site_symmetry_1
_geom_torsion_site_symmetry_4
Nd1 O39 C37 O38 13.9(5) 2_576 .
Nd1 O39 C37 C34 -167.42(18) 2_576 .
Nd1 O38 C37 O39 -51.2(4) 1_656 .
Nd1 O38 C37 C34 130.1(2) 1_656 .
Nd1 O43 C41 C40 174.9(3) . .
Nd1 O43 C41 O42 -4.2(3) . .
Nd1 O29 C27 O28 -36.1(5) 2_565 .
Nd1 O29 C27 C24 141.4(2) 2_565 .
Nd1 O28 C27 O29 72.9(4) 1_545 .
Nd1 O28 C27 C24 -104.6(3) 1_545 .
O18 C17 C14 C13 -6.7(4) . .
O18 C17 C14 C15 175.2(3) . .
O18 C17 O19 Nd1 -4.6(4) . 2_575
O39 C37 C34 C35 157.4(3) . .
O39 C37 C34 C33 -22.8(4) . .
O38 C37 C34 C35 -23.7(4) . .
O38 C37 C34 C33 156.1(3) . .
O43 C41 O42 Nd1 4.2(3) . .
O43 C41 O42 Nd1 -173.6(3) . 2_475
C40 C41 O42 Nd1 7.3(6) . 2_475
C40 C41 O42 Nd1 -174.9(3) . .
N21 C26 C25 C24 0.7(4) . .
N11 C16 C15 C14 -0.4(5) . .
C6 C1 C10 N11 -74.8(3) . .
C6 C5 C20 N21 71.5(3) . .
C17 C14 C13 C12 -176.0(3) . .
C17 C14 C15 C16 177.2(3) . .
C2 C3 C4 C9 -175.2(3) . .
C2 C3 C4 C5 5.5(4) . .
C2 C3 C30 N31 82.1(3) . .
C2 C1 C10 N11 108.5(3) . .
C37 C34 C35 C36 177.8(3) . .
C37 C34 C33 C32 -176.7(3) . .
C3 C2 C1 C6 -3.7(4) . .
C3 C2 C1 C10 173.0(3) . .
C3 C4 C5 C6 -3.4(4) . .
C3 C4 C5 C20 178.9(3) . .
C9 C4 C5 C6 177.4(3) . .
C9 C4 C5 C20 -0.3(4) . .
C34 C35 C36 N31 -0.8(5) . .
C34 C33 C32 N31 -1.5(4) . .
C14 C17 O19 Nd1 178.56(18) . 2_575
C14 C13 C12 N11 -2.1(5) . .
C4 C3 C30 N31 -101.1(3) . .
C4 C5 C20 N21 -110.8(3) . .
C23 C24 C27 O29 -10.5(4) . .
C23 C24 C27 O28 167.3(3) . .
C1 C6 C5 C4 -2.1(4) . .
C1 C6 C5 C20 175.6(3) . .
C1 C2 C3 C4 -2.0(4) . .
C1 C2 C3 C30 174.7(3) . .
C35 C34 C33 C32 3.1(4) . .
C13 C14 C15 C16 -0.9(4) . .
C8 C2 C3 C4 178.5(3) . .
C8 C2 C3 C30 -4.7(4) . .
C8 C2 C1 C6 175.8(3) . .
C8 C2 C1 C10 -7.6(4) . .
C5 C6 C1 C2 5.7(4) . .
C5 C6 C1 C10 -171.0(3) . .
C16 N11 C12 C13 0.8(4) . .
C16 N11 C10 C1 -52.3(4) . .
C26 N21 C22 C23 -3.8(5) . .
C26 N21 C20 C5 -124.3(3) . .
C26 C25 C24 C23 -5.5(4) . .
C26 C25 C24 C27 170.3(3) . .
C33 C34 C35 C36 -2.0(4) . .
C22 N21 C26 C25 4.1(4) . .
C22 N21 C20 C5 61.0(4) . .
C22 C23 C24 C25 5.8(4) . .
C22 C23 C24 C27 -170.0(3) . .
C25 C24 C27 O29 173.7(3) . .
C25 C24 C27 O28 -8.5(4) . .
C15 C14 C13 C12 2.1(4) . .
C12 N11 C16 C15 0.5(5) . .
C12 N11 C10 C1 133.5(3) . .
C7 C6 C1 C2 -172.8(3) . .
C7 C6 C1 C10 10.5(4) . .
C7 C6 C5 C4 176.3(3) . .
C7 C6 C5 C20 -5.9(4) . .
C30 N31 C36 C35 -175.3(3) . .
C30 N31 C32 C33 176.3(3) . .
C30 C3 C4 C9 8.1(4) . .
C30 C3 C4 C5 -171.2(3) . .
C24 C23 C22 N21 -1.2(5) . .
C36 N31 C30 C3 -170.6(3) . .
C36 N31 C32 C33 -1.3(4) . .
C10 N11 C16 C15 -173.5(3) . .
C10 N11 C12 C13 174.9(3) . .
C20 N21 C26 C25 -170.4(3) . .
C20 N21 C22 C23 170.8(3) . .
C32 N31 C30 C3 11.7(4) . .
C32 N31 C36 C35 2.5(4) . .
O19 C17 C14 C13 170.4(3) . .
O19 C17 C14 C15 -7.7(4) . .

loop_
_exptl_oxdiff_crystal_face_indexfrac_h
_exptl_oxdiff_crystal_face_indexfrac_k
_exptl_oxdiff_crystal_face_indexfrac_l
_exptl_oxdiff_crystal_face_x
_exptl_oxdiff_crystal_face_y
_exptl_oxdiff_crystal_face_z
-0.0036 -7.9974 1.9926 -1.0053 -0.1379 0.0005
1.0040 7.9980 -1.9909 1.0395 -0.0343 0.0401
-0.9944 6.0043 5.0012 0.7958 0.3040 0.5055
0.0011 7.9922 -6.9905 0.9468 0.1162 -0.4208
-5.0030 1.9929 -4.0052 0.0392 0.8803 -0.4973
-0.0055 0.9874 -11.9943 -0.0119 -0.0339 -0.9879
6.0010 0.0002 -2.9886 0.1703 -1.0463 -0.0087
2.9997 -6.9927 4.9973 -0.7389 -0.6232 0.3954
0.0021 -5.9882 10.9906 -0.6428 -0.0621 0.7990
